data_7004515
loop_
_publ_author_name
'Fuller, Anna-Marie'
'Mountford, Andrew J.'
'Coles, Simon J.'
'Horton, Peter N.'
'Hughes, David L.'
'Hursthouse, Michael B.'
'Male, Louise'
'Lancaster, Simon J.'

_publ_section_title
;
 The synthesis, molecular structure and supramolecular architecture of
 complexes between the ammonia adduct of tris(pentafluorophenyl)boron
 and a series of mono and polydentate hydrogen-bond acceptors
;
_journal_issue 45
_journal_name_full 'Dalton Transactions'
_journal_page_first 6381
_journal_page_last 6392
_journal_paper_doi 10.1039/b808208a
_journal_year 2008
_chemical_formula_moiety 'C18 H3 B F15 N, 2(C5 H5 N)'
_chemical_formula_structural (C6F5)3BNH3.2(C5H5N)
_chemical_formula_sum 'C28 H13 B F15 N3'
_chemical_formula_weight 687.22
_chemical_name_common (C6F5)3BNH3.2(C5H5N)
_chemical_name_systematic (C6F5)3BNH3.2(C5H5N)
_space_group_IT_number 14
_symmetry_cell_setting monoclinic
_symmetry_space_group_name_Hall '-P 2ybc'
_symmetry_space_group_name_H-M 'P 1 21/c 1'
_atom_sites_solution_hydrogens geom
_atom_sites_solution_primary direct
_atom_sites_solution_secondary difmap
_cell_angle_alpha 90.00
_cell_angle_beta 105.237(9)
_cell_angle_gamma 90.00
_cell_formula_units_Z 4
_cell_length_a 9.9845(14)
_cell_length_b 25.873(2)
_cell_length_c 10.7558(11)
_cell_measurement_temperature 120(2)
_cell_measurement_theta_max 0.9026
_cell_measurement_theta_min 0.8589
_cell_volume 2680.9(5)
_computing_cell_refinement 'DENZO (Otwinowski & Minor, 1997) & COLLECT (Hooft, R.W.W., 1998)'
_computing_data_collection 'COLLECT (Hooft, R.W.W., 1998)'
_computing_data_reduction 'DENZO (Otwinowski & Minor, 1997) & COLLECT (Hooft, R.W.W., 1998)'
_computing_molecular_graphics 'ORTEP (Johnson, 1971)'
_computing_publication_material 'SHELXL-97 (Sheldrick, 1997b)'
_computing_structure_refinement 'SHELXL-97 (Sheldrick, 1997)'
_computing_structure_solution 'SHELXS-97 (Sheldrick, 1997)'
_diffrn_ambient_temperature 120(2)
_diffrn_detector_area_resol_mean 9.091
_diffrn_measured_fraction_theta_full 0.985
_diffrn_measured_fraction_theta_max 0.985
_diffrn_measurement_device_type 'Bruker-Nonius 95mm CCD camera on \k-goniostat'
_diffrn_measurement_method '\f & \w scans'
_diffrn_radiation_monochromator graphite
_diffrn_radiation_source 'Bruker-Nonius FR591 rotating anode'
_diffrn_radiation_type MoK\a
_diffrn_radiation_wavelength 0.71073
_diffrn_reflns_av_R_equivalents 0.0331
_diffrn_reflns_av_sigmaI/netI 0.0285
_diffrn_reflns_limit_h_max 12
_diffrn_reflns_limit_h_min -12
_diffrn_reflns_limit_k_max 33
_diffrn_reflns_limit_k_min -33
_diffrn_reflns_limit_l_max 13
_diffrn_reflns_limit_l_min -13
_diffrn_reflns_number 28347
_diffrn_reflns_theta_full 27.48
_diffrn_reflns_theta_max 27.48
_diffrn_reflns_theta_min 3.17
_exptl_absorpt_coefficient_mu 0.174
_exptl_absorpt_correction_T_max 0.9026
_exptl_absorpt_correction_T_min 0.8589
_exptl_absorpt_correction_type multi-scan
_exptl_absorpt_process_details 'SADABS V2.10 (Sheldrick, G.M., 2003)'
_exptl_crystal_colour colourless
_exptl_crystal_density_diffrn 1.703
_exptl_crystal_density_method 'not measured'
_exptl_crystal_description blocks
_exptl_crystal_F_000 1368
_exptl_crystal_size_max 0.90
_exptl_crystal_size_mid 0.80
_exptl_crystal_size_min 0.60
_refine_diff_density_max 0.274
_refine_diff_density_min -0.272
_refine_diff_density_rms 0.048
_refine_ls_extinction_method none
_refine_ls_goodness_of_fit_ref 1.017
_refine_ls_hydrogen_treatment mixed
_refine_ls_matrix_type full
_refine_ls_number_parameters 436
_refine_ls_number_reflns 6054
_refine_ls_number_restraints 0
_refine_ls_restrained_S_all 1.017
_refine_ls_R_factor_all 0.0517
_refine_ls_R_factor_gt 0.0370
_refine_ls_shift/su_max 0.000
_refine_ls_shift/su_mean 0.000
_refine_ls_structure_factor_coef Fsqd
_refine_ls_weighting_details 'calc w=1/[\s^2^(Fo^2^)+(0.0342P)^2^+1.5900P] where P=(Fo^2^+2Fc^2^)/3'
_refine_ls_weighting_scheme calc
_refine_ls_wR_factor_gt 0.0829
_refine_ls_wR_factor_ref 0.0898
_reflns_number_gt 4817
_reflns_number_total 6054
_reflns_threshold_expression >2sigma(I)
_cod_data_source_file b808208a.txt
_cod_data_source_block 3
_cod_original_cell_volume 2680.8(5)
_cod_original_sg_symbol_H-M P2(1)/c
_cod_database_code 7004515

loop_
_symmetry_equiv_pos_as_xyz
'x, y, z'
'-x, y+1/2, -z+1/2'
'-x, -y, -z'
'x, -y-1/2, z-1/2'

loop_
_atom_site_label
_atom_site_type_symbol
_atom_site_fract_x
_atom_site_fract_y
_atom_site_fract_z
_atom_site_U_iso_or_equiv
_atom_site_adp_type
_atom_site_occupancy
_atom_site_symmetry_multiplicity
_atom_site_calc_flag
_atom_site_refinement_flags
_atom_site_disorder_assembly
_atom_site_disorder_group
H1C H 0.004(2) -0.0700(8) 0.2401(18) 0.029(5) Uiso 1 1 d . . .
H1B H 0.027(2) -0.1099(7) 0.149(2) 0.033(5) Uiso 1 1 d . . .
H1A H 0.0094(19) -0.1244(7) 0.2796(18) 0.028(5) Uiso 1 1 d . . .
C11 C 0.27196(15) -0.14840(6) 0.36080(15) 0.0200(3) Uani 1 1 d . . .
C12 C 0.24132(16) -0.19260(6) 0.28563(15) 0.0231(3) Uani 1 1 d . . .
C13 C 0.28252(17) -0.24186(6) 0.32653(18) 0.0300(4) Uani 1 1 d . . .
C14 C 0.36359(18) -0.24877(7) 0.4503(2) 0.0337(4) Uani 1 1 d . . .
C15 C 0.40023(17) -0.20669(7) 0.52861(17) 0.0310(4) Uani 1 1 d . . .
C16 C 0.35350(16) -0.15787(6) 0.48454(15) 0.0244(3) Uani 1 1 d . . .
C21 C 0.27721(15) -0.07437(6) 0.18128(14) 0.0180(3) Uani 1 1 d . . .
C22 C 0.21485(15) -0.03419(6) 0.10055(14) 0.0196(3) Uani 1 1 d . . .
C23 C 0.25529(16) -0.01801(6) -0.00606(14) 0.0222(3) Uani 1 1 d . . .
C24 C 0.36468(17) -0.04260(6) -0.03711(14) 0.0233(3) Uani 1 1 d . . .
C25 C 0.43321(16) -0.08145(6) 0.04139(15) 0.0230(3) Uani 1 1 d . . .
C26 C 0.38949(15) -0.09623(6) 0.14799(14) 0.0199(3) Uani 1 1 d . . .
C31 C 0.22734(15) -0.04728(6) 0.41019(14) 0.0191(3) Uani 1 1 d . . .
C32 C 0.15110(16) -0.05112(6) 0.50070(15) 0.0220(3) Uani 1 1 d . . .
C33 C 0.15259(17) -0.01528(6) 0.59548(15) 0.0239(3) Uani 1 1 d . . .
C34 C 0.23460(17) 0.02800(6) 0.60318(15) 0.0234(3) Uani 1 1 d . . .
C35 C 0.31382(16) 0.03380(6) 0.51760(15) 0.0225(3) Uani 1 1 d . . .
C36 C 0.30927(15) -0.00335(6) 0.42396(14) 0.0196(3) Uani 1 1 d . . .
B1 B 0.21310(17) -0.09212(6) 0.30007(16) 0.0177(3) Uani 1 1 d . . .
N1 N 0.04824(13) -0.10003(5) 0.23597(13) 0.0189(3) Uani 1 1 d . . .
F12 F 0.16716(10) -0.18817(4) 0.16071(9) 0.0289(2) Uani 1 1 d . . .
F13 F 0.24576(11) -0.28256(4) 0.24732(12) 0.0418(3) Uani 1 1 d . . .
F14 F 0.40695(12) -0.29618(4) 0.49299(13) 0.0520(3) Uani 1 1 d . . .
F15 F 0.48203(11) -0.21265(5) 0.64895(11) 0.0458(3) Uani 1 1 d . . .
F16 F 0.39355(10) -0.11923(4) 0.57008(9) 0.0318(2) Uani 1 1 d . . .
F22 F 0.10840(9) -0.00826(3) 0.12739(9) 0.0259(2) Uani 1 1 d . . .
F23 F 0.19128(10) 0.02147(4) -0.07850(9) 0.0298(2) Uani 1 1 d . . .
F24 F 0.40544(11) -0.02782(4) -0.14101(9) 0.0334(2) Uani 1 1 d . . .
F25 F 0.54302(10) -0.10439(4) 0.01466(10) 0.0337(2) Uani 1 1 d . . .
F26 F 0.46477(9) -0.13396(3) 0.22037(9) 0.0263(2) Uani 1 1 d . . .
F32 F 0.06896(10) -0.09314(4) 0.49847(9) 0.0303(2) Uani 1 1 d . . .
F33 F 0.07467(11) -0.02176(4) 0.67917(9) 0.0336(2) Uani 1 1 d . . .
F34 F 0.23698(11) 0.06397(4) 0.69356(9) 0.0320(2) Uani 1 1 d . . .
F35 F 0.39559(10) 0.07545(4) 0.52609(9) 0.0301(2) Uani 1 1 d . . .
F36 F 0.39262(9) 0.00553(3) 0.34565(8) 0.0251(2) Uani 1 1 d . . .
C42 C -0.17812(18) -0.11756(7) -0.09565(18) 0.0311(4) Uani 1 1 d . . .
H42 H -0.2377 -0.1095 -0.0425 0.037 Uiso 1 1 calc R . .
C43 C -0.2363(2) -0.12362(7) -0.2262(2) 0.0406(5) Uani 1 1 d . . .
H43 H -0.3334 -0.1196 -0.2619 0.049 Uiso 1 1 calc R . .
C44 C -0.1506(2) -0.13569(8) -0.30321(18) 0.0460(5) Uani 1 1 d . . .
H44 H -0.1875 -0.1401 -0.3934 0.055 Uiso 1 1 calc R . .
C45 C -0.0110(2) -0.14119(7) -0.24784(17) 0.0388(5) Uani 1 1 d . . .
H45 H 0.0505 -0.1496 -0.2989 0.047 Uiso 1 1 calc R . .
C46 C 0.03821(18) -0.13430(6) -0.11696(16) 0.0273(3) Uani 1 1 d . . .
H46 H 0.1350 -0.1382 -0.0793 0.033 Uiso 1 1 calc R . .
N41 N -0.04227(14) -0.12246(5) -0.04013(13) 0.0246(3) Uani 1 1 d . . .
C52 C -0.03309(17) -0.21596(7) 0.44510(17) 0.0294(4) Uani 1 1 d . . .
H52 H 0.0650 -0.2159 0.4784 0.035 Uiso 1 1 calc R . .
C53 C -0.10993(19) -0.24729(7) 0.50356(18) 0.0329(4) Uani 1 1 d . . .
H53 H -0.0658 -0.2683 0.5751 0.040 Uiso 1 1 calc R . .
C54 C -0.25310(19) -0.24756(7) 0.45594(19) 0.0354(4) Uani 1 1 d . . .
H54 H -0.3093 -0.2687 0.4940 0.042 Uiso 1 1 calc R . .
C55 C -0.31214(18) -0.21635(7) 0.35188(18) 0.0321(4) Uani 1 1 d . . .
H55 H -0.4100 -0.2155 0.3171 0.039 Uiso 1 1 calc R . .
C56 C -0.22705(17) -0.18644(6) 0.29940(16) 0.0280(4) Uani 1 1 d . . .
H56 H -0.2687 -0.1652 0.2275 0.034 Uiso 1 1 calc R . .
N51 N -0.08856(14) -0.18564(6) 0.34428(14) 0.0285(3) Uani 1 1 d . . .

loop_
_atom_site_aniso_label
_atom_site_aniso_U_11
_atom_site_aniso_U_22
_atom_site_aniso_U_33
_atom_site_aniso_U_23
_atom_site_aniso_U_13
_atom_site_aniso_U_12
C11 0.0165(7) 0.0230(7) 0.0212(8) 0.0049(6) 0.0062(6) -0.0007(6)
C12 0.0182(7) 0.0252(8) 0.0262(8) 0.0029(6) 0.0062(6) -0.0001(6)
C13 0.0240(8) 0.0214(8) 0.0483(11) 0.0021(7) 0.0162(8) -0.0005(7)
C14 0.0268(9) 0.0245(8) 0.0540(12) 0.0197(8) 0.0178(8) 0.0078(7)
C15 0.0212(8) 0.0415(10) 0.0301(9) 0.0189(8) 0.0064(7) 0.0061(7)
C16 0.0190(7) 0.0295(8) 0.0246(8) 0.0055(6) 0.0053(6) -0.0010(6)
C21 0.0180(7) 0.0196(7) 0.0158(7) -0.0021(5) 0.0032(6) -0.0025(6)
C22 0.0198(7) 0.0221(7) 0.0169(7) -0.0021(6) 0.0046(6) -0.0001(6)
C23 0.0258(8) 0.0211(7) 0.0179(7) 0.0021(6) 0.0027(6) -0.0046(6)
C24 0.0260(8) 0.0289(8) 0.0169(7) -0.0015(6) 0.0090(6) -0.0102(7)
C25 0.0187(7) 0.0268(8) 0.0260(8) -0.0076(6) 0.0102(6) -0.0042(6)
C26 0.0193(7) 0.0202(7) 0.0191(8) -0.0001(6) 0.0027(6) -0.0011(6)
C31 0.0193(7) 0.0216(7) 0.0152(7) 0.0018(6) 0.0025(6) 0.0012(6)
C32 0.0234(8) 0.0228(7) 0.0195(8) 0.0002(6) 0.0053(6) -0.0060(6)
C33 0.0268(8) 0.0302(8) 0.0167(8) 0.0007(6) 0.0090(6) -0.0009(7)
C34 0.0293(8) 0.0232(7) 0.0164(7) -0.0040(6) 0.0039(6) 0.0026(6)
C35 0.0226(8) 0.0209(7) 0.0216(8) 0.0001(6) 0.0016(6) -0.0035(6)
C36 0.0181(7) 0.0248(7) 0.0159(7) 0.0022(6) 0.0046(6) 0.0003(6)
B1 0.0169(8) 0.0211(8) 0.0149(8) 0.0003(6) 0.0037(6) -0.0002(6)
N1 0.0188(6) 0.0221(7) 0.0160(7) 0.0000(5) 0.0049(5) 0.0010(5)
F12 0.0303(5) 0.0264(5) 0.0272(5) -0.0051(4) 0.0026(4) -0.0015(4)
F13 0.0413(6) 0.0205(5) 0.0675(8) -0.0054(5) 0.0213(6) -0.0028(4)
F14 0.0474(7) 0.0321(6) 0.0800(9) 0.0297(6) 0.0230(6) 0.0148(5)
F15 0.0347(6) 0.0600(7) 0.0381(6) 0.0279(5) 0.0015(5) 0.0102(5)
F16 0.0301(5) 0.0395(6) 0.0207(5) 0.0035(4) -0.0022(4) -0.0014(4)
F22 0.0264(5) 0.0272(5) 0.0253(5) 0.0054(4) 0.0089(4) 0.0088(4)
F23 0.0370(6) 0.0295(5) 0.0214(5) 0.0087(4) 0.0050(4) 0.0006(4)
F24 0.0390(6) 0.0416(6) 0.0247(5) 0.0012(4) 0.0175(4) -0.0096(5)
F25 0.0275(5) 0.0387(6) 0.0418(6) -0.0037(5) 0.0213(5) 0.0007(4)
F26 0.0220(5) 0.0264(5) 0.0311(5) 0.0044(4) 0.0082(4) 0.0059(4)
F32 0.0385(6) 0.0329(5) 0.0232(5) -0.0054(4) 0.0145(4) -0.0158(4)
F33 0.0419(6) 0.0417(6) 0.0229(5) -0.0063(4) 0.0188(4) -0.0086(5)
F34 0.0468(6) 0.0268(5) 0.0237(5) -0.0080(4) 0.0116(4) -0.0017(4)
F35 0.0358(5) 0.0246(5) 0.0293(5) -0.0039(4) 0.0075(4) -0.0101(4)
F36 0.0249(5) 0.0290(5) 0.0236(5) -0.0026(4) 0.0102(4) -0.0073(4)
C42 0.0245(8) 0.0305(9) 0.0383(10) -0.0049(7) 0.0086(7) 0.0006(7)
C43 0.0307(10) 0.0346(10) 0.0453(12) -0.0072(8) -0.0099(8) 0.0059(8)
C44 0.0630(14) 0.0422(11) 0.0230(9) -0.0079(8) -0.0056(9) 0.0190(10)
C45 0.0534(12) 0.0402(10) 0.0250(9) 0.0021(7) 0.0141(9) 0.0158(9)
C46 0.0261(8) 0.0294(8) 0.0266(9) 0.0016(7) 0.0073(7) 0.0028(7)
N41 0.0255(7) 0.0257(7) 0.0224(7) -0.0018(5) 0.0061(6) -0.0002(6)
C52 0.0210(8) 0.0343(9) 0.0320(9) 0.0007(7) 0.0056(7) 0.0023(7)
C53 0.0313(9) 0.0307(9) 0.0370(10) 0.0090(7) 0.0094(8) 0.0066(7)
C54 0.0297(9) 0.0269(9) 0.0508(12) 0.0068(8) 0.0128(8) -0.0014(7)
C55 0.0218(8) 0.0268(8) 0.0441(11) 0.0002(7) 0.0021(7) -0.0011(7)
C56 0.0282(9) 0.0243(8) 0.0281(9) -0.0006(7) 0.0015(7) 0.0001(7)
N51 0.0245(7) 0.0323(8) 0.0283(8) 0.0008(6) 0.0063(6) -0.0028(6)

loop_
_atom_type_symbol
_atom_type_description
_atom_type_scat_dispersion_real
_atom_type_scat_dispersion_imag
_atom_type_scat_source
C C 0.0033 0.0016 'International Tables Vol C Tables 4.2.6.8 and 6.1.1.4'
H H 0.0000 0.0000 'International Tables Vol C Tables 4.2.6.8 and 6.1.1.4'
B B 0.0013 0.0007 'International Tables Vol C Tables 4.2.6.8 and 6.1.1.4'
N N 0.0061 0.0033 'International Tables Vol C Tables 4.2.6.8 and 6.1.1.4'
F F 0.0171 0.0103 'International Tables Vol C Tables 4.2.6.8 and 6.1.1.4'

loop_
_geom_angle_atom_site_label_1
_geom_angle_atom_site_label_2
_geom_angle_atom_site_label_3
_geom_angle
_geom_angle_site_symmetry_1
_geom_angle_site_symmetry_3
_geom_angle_publ_flag
C16 C11 C12 113.41(14) . . ?
C16 C11 B1 126.68(14) . . ?
C12 C11 B1 119.91(13) . . ?
F12 C12 C13 115.73(14) . . ?
F12 C12 C11 119.10(13) . . ?
C13 C12 C11 125.16(15) . . ?
F13 C13 C12 120.96(16) . . ?
F13 C13 C14 120.34(15) . . ?
C12 C13 C14 118.69(16) . . ?
F14 C14 C15 120.54(17) . . ?
F14 C14 C13 120.31(18) . . ?
C15 C14 C13 119.15(15) . . ?
F15 C15 C14 119.87(15) . . ?
F15 C15 C16 119.87(17) . . ?
C14 C15 C16 120.26(16) . . ?
F16 C16 C15 115.48(14) . . ?
F16 C16 C11 121.22(14) . . ?
C15 C16 C11 123.30(16) . . ?
C26 C21 C22 113.81(13) . . ?
C26 C21 B1 126.61(13) . . ?
C22 C21 B1 119.57(13) . . ?
F22 C22 C23 116.51(13) . . ?
F22 C22 C21 119.06(13) . . ?
C23 C22 C21 124.42(14) . . ?
F23 C23 C22 121.08(14) . . ?
F23 C23 C24 119.86(14) . . ?
C22 C23 C24 119.06(14) . . ?
F24 C24 C25 120.62(14) . . ?
F24 C24 C23 120.21(14) . . ?
C25 C24 C23 119.15(14) . . ?
F25 C25 C24 119.65(14) . . ?
F25 C25 C26 120.56(14) . . ?
C24 C25 C26 119.79(14) . . ?
F26 C26 C25 115.43(13) . . ?
F26 C26 C21 120.87(13) . . ?
C25 C26 C21 123.70(14) . . ?
C36 C31 C32 113.64(13) . . ?
C36 C31 B1 126.54(13) . . ?
C32 C31 B1 119.82(13) . . ?
F32 C32 C33 116.21(14) . . ?
F32 C32 C31 119.00(13) . . ?
C33 C32 C31 124.79(14) . . ?
F33 C33 C32 121.08(14) . . ?
F33 C33 C34 120.01(14) . . ?
C32 C33 C34 118.90(14) . . ?
F34 C34 C35 120.48(14) . . ?
F34 C34 C33 120.32(14) . . ?
C35 C34 C33 119.20(14) . . ?
F35 C35 C34 119.41(14) . . ?
F35 C35 C36 120.71(14) . . ?
C34 C35 C36 119.89(14) . . ?
F36 C36 C35 115.34(13) . . ?
F36 C36 C31 121.08(13) . . ?
C35 C36 C31 123.57(14) . . ?
N1 B1 C31 106.40(12) . . ?
N1 B1 C21 105.35(12) . . ?
C31 B1 C21 112.84(12) . . ?
N1 B1 C11 105.95(12) . . ?
C31 B1 C11 112.77(12) . . ?
C21 B1 C11 112.77(12) . . ?
B1 N1 H1C 109.1(12) . . ?
B1 N1 H1B 113.2(12) . . ?
H1C N1 H1B 107.5(16) . . ?
B1 N1 H1A 112.5(11) . . ?
H1C N1 H1A 106.4(17) . . ?
H1B N1 H1A 107.7(16) . . ?
N41 C42 C43 123.38(17) . . ?
N41 C42 H42 118.3 . . ?
C43 C42 H42 118.3 . . ?
C44 C43 C42 118.50(17) . . ?
C44 C43 H43 120.7 . . ?
C42 C43 H43 120.8 . . ?
C45 C44 C43 118.97(17) . . ?
C45 C44 H44 120.5 . . ?
C43 C44 H44 120.5 . . ?
C44 C45 C46 118.66(18) . . ?
C44 C45 H45 120.7 . . ?
C46 C45 H45 120.7 . . ?
N41 C46 C45 123.64(16) . . ?
N41 C46 H46 118.2 . . ?
C45 C46 H46 118.2 . . ?
C46 N41 C42 116.85(15) . . ?
N51 C52 C53 123.71(16) . . ?
N51 C52 H52 118.1 . . ?
C53 C52 H52 118.1 . . ?
C52 C53 C54 118.61(16) . . ?
C52 C53 H53 120.7 . . ?
C54 C53 H53 120.7 . . ?
C55 C54 C53 118.41(17) . . ?
C55 C54 H54 120.8 . . ?
C53 C54 H54 120.8 . . ?
C56 C55 C54 118.92(16) . . ?
C56 C55 H55 120.5 . . ?
C54 C55 H55 120.5 . . ?
N51 C56 C55 123.46(16) . . ?
N51 C56 H56 118.3 . . ?
C55 C56 H56 118.3 . . ?
C52 N51 C56 116.88(15) . . ?

loop_
_geom_bond_atom_site_label_1
_geom_bond_atom_site_label_2
_geom_bond_distance
_geom_bond_site_symmetry_2
_geom_bond_publ_flag
C11 C16 1.387(2) . ?
C11 C12 1.388(2) . ?
C11 B1 1.640(2) . ?
C12 F12 1.3579(18) . ?
C12 C13 1.375(2) . ?
C13 F13 1.343(2) . ?
C13 C14 1.376(3) . ?
C14 F14 1.3409(19) . ?
C14 C15 1.366(3) . ?
C15 F15 1.346(2) . ?
C15 C16 1.386(2) . ?
C16 F16 1.3464(19) . ?
C21 C26 1.384(2) . ?
C21 C22 1.392(2) . ?
C21 B1 1.638(2) . ?
C22 F22 1.3507(17) . ?
C22 C23 1.377(2) . ?
C23 F23 1.3406(17) . ?
C23 C24 1.379(2) . ?
C24 F24 1.3416(17) . ?
C24 C25 1.374(2) . ?
C25 F25 1.3427(18) . ?
C25 C26 1.384(2) . ?
C26 F26 1.3478(17) . ?
C31 C36 1.385(2) . ?
C31 C32 1.388(2) . ?
C31 B1 1.637(2) . ?
C32 F32 1.3583(17) . ?
C32 C33 1.375(2) . ?
C33 F33 1.3460(18) . ?
C33 C34 1.377(2) . ?
C34 F34 1.3415(17) . ?
C34 C35 1.370(2) . ?
C35 F35 1.3406(18) . ?
C35 C36 1.384(2) . ?
C36 F36 1.3503(17) . ?
B1 N1 1.622(2) . ?
N1 H1C 0.90(2) . ?
N1 H1B 0.93(2) . ?
N1 H1A 0.93(2) . ?
C42 N41 1.337(2) . ?
C42 C43 1.380(3) . ?
C42 H42 0.9500 . ?
C43 C44 1.374(3) . ?
C43 H43 0.9500 . ?
C44 C45 1.372(3) . ?
C44 H44 0.9500 . ?
C45 C46 1.375(2) . ?
C45 H45 0.9500 . ?
C46 N41 1.331(2) . ?
C46 H46 0.9500 . ?
C52 N51 1.335(2) . ?
C52 C53 1.376(2) . ?
C52 H52 0.9500 . ?
C53 C54 1.386(3) . ?
C53 H53 0.9500 . ?
C54 C55 1.380(3) . ?
C54 H54 0.9500 . ?
C55 C56 1.375(2) . ?
C55 H55 0.9500 . ?
C56 N51 1.340(2) . ?
C56 H56 0.9500 . ?

loop_
_geom_hbond_atom_site_label_D
_geom_hbond_atom_site_label_H
_geom_hbond_atom_site_label_A
_geom_hbond_distance_DH
_geom_hbond_distance_HA
_geom_hbond_distance_DA
_geom_hbond_angle_DHA
_geom_hbond_site_symmetry_A
N1 H1B N41 0.93(2) 2.00(2) 2.9261(19) 170.7(17) .
N1 H1A N51 0.93(2) 2.08(2) 2.994(2) 169.4(16) .
N1 H1A F32 0.93(2) 2.411(18) 2.7819(16) 103.7(13) .
N1 H1C F22 0.90(2) 2.403(21) 2.780(2) 105.3(15) .

loop_
_geom_torsion_atom_site_label_1
_geom_torsion_atom_site_label_2
_geom_torsion_atom_site_label_3
_geom_torsion_atom_site_label_4
_geom_torsion
_geom_torsion_site_symmetry_1
_geom_torsion_site_symmetry_2
_geom_torsion_site_symmetry_3
_geom_torsion_site_symmetry_4
_geom_torsion_publ_flag
C16 C11 C12 F12 -177.18(13) . . . . ?
B1 C11 C12 F12 2.6(2) . . . . ?
C16 C11 C12 C13 1.5(2) . . . . ?
B1 C11 C12 C13 -178.73(15) . . . . ?
F12 C12 C13 F13 -2.4(2) . . . . ?
C11 C12 C13 F13 178.82(15) . . . . ?
F12 C12 C13 C14 176.98(14) . . . . ?
C11 C12 C13 C14 -1.8(3) . . . . ?
F13 C13 C14 F14 0.2(2) . . . . ?
C12 C13 C14 F14 -179.25(15) . . . . ?
F13 C13 C14 C15 179.58(15) . . . . ?
C12 C13 C14 C15 0.2(3) . . . . ?
F14 C14 C15 F15 0.9(3) . . . . ?
C13 C14 C15 F15 -178.51(15) . . . . ?
F14 C14 C15 C16 -179.11(15) . . . . ?
C13 C14 C15 C16 1.5(3) . . . . ?
F15 C15 C16 F16 -1.2(2) . . . . ?
C14 C15 C16 F16 178.85(15) . . . . ?
F15 C15 C16 C11 178.26(14) . . . . ?
C14 C15 C16 C11 -1.7(3) . . . . ?
C12 C11 C16 F16 179.63(14) . . . . ?
B1 C11 C16 F16 -0.1(2) . . . . ?
C12 C11 C16 C15 0.2(2) . . . . ?
B1 C11 C16 C15 -179.49(15) . . . . ?
C26 C21 C22 F22 -176.82(13) . . . . ?
B1 C21 C22 F22 4.6(2) . . . . ?
C26 C21 C22 C23 2.3(2) . . . . ?
B1 C21 C22 C23 -176.31(14) . . . . ?
F22 C22 C23 F23 0.0(2) . . . . ?
C21 C22 C23 F23 -179.15(13) . . . . ?
F22 C22 C23 C24 179.12(13) . . . . ?
C21 C22 C23 C24 0.0(2) . . . . ?
F23 C23 C24 F24 -1.3(2) . . . . ?
C22 C23 C24 F24 179.52(13) . . . . ?
F23 C23 C24 C25 177.07(13) . . . . ?
C22 C23 C24 C25 -2.1(2) . . . . ?
F24 C24 C25 F25 0.8(2) . . . . ?
C23 C24 C25 F25 -177.61(13) . . . . ?
F24 C24 C25 C26 -179.88(13) . . . . ?
C23 C24 C25 C26 1.7(2) . . . . ?
F25 C25 C26 F26 0.5(2) . . . . ?
C24 C25 C26 F26 -178.82(13) . . . . ?
F25 C25 C26 C21 -179.89(14) . . . . ?
C24 C25 C26 C21 0.8(2) . . . . ?
C22 C21 C26 F26 176.91(12) . . . . ?
B1 C21 C26 F26 -4.6(2) . . . . ?
C22 C21 C26 C25 -2.7(2) . . . . ?
B1 C21 C26 C25 175.82(14) . . . . ?
C36 C31 C32 F32 -178.68(13) . . . . ?
B1 C31 C32 F32 2.1(2) . . . . ?
C36 C31 C32 C33 0.8(2) . . . . ?
B1 C31 C32 C33 -178.52(14) . . . . ?
F32 C32 C33 F33 -1.0(2) . . . . ?
C31 C32 C33 F33 179.55(14) . . . . ?
F32 C32 C33 C34 179.58(14) . . . . ?
C31 C32 C33 C34 0.1(3) . . . . ?
F33 C33 C34 F34 -0.2(2) . . . . ?
C32 C33 C34 F34 179.17(14) . . . . ?
F33 C33 C34 C35 179.65(14) . . . . ?
C32 C33 C34 C35 -0.9(2) . . . . ?
F34 C34 C35 F35 1.0(2) . . . . ?
C33 C34 C35 F35 -178.90(14) . . . . ?
F34 C34 C35 C36 -179.32(14) . . . . ?
C33 C34 C35 C36 0.8(2) . . . . ?
F35 C35 C36 F36 0.6(2) . . . . ?
C34 C35 C36 F36 -179.04(13) . . . . ?
F35 C35 C36 C31 179.86(14) . . . . ?
C34 C35 C36 C31 0.2(2) . . . . ?
C32 C31 C36 F36 178.27(13) . . . . ?
B1 C31 C36 F36 -2.5(2) . . . . ?
C32 C31 C36 C35 -0.9(2) . . . . ?
B1 C31 C36 C35 178.31(14) . . . . ?
C36 C31 B1 N1 -129.05(15) . . . . ?
C32 C31 B1 N1 50.11(17) . . . . ?
C36 C31 B1 C21 -14.0(2) . . . . ?
C32 C31 B1 C21 165.16(13) . . . . ?
C36 C31 B1 C11 115.21(16) . . . . ?
C32 C31 B1 C11 -65.62(18) . . . . ?
C26 C21 B1 N1 -128.43(15) . . . . ?
C22 C21 B1 N1 49.99(17) . . . . ?
C26 C21 B1 C31 115.89(16) . . . . ?
C22 C21 B1 C31 -65.70(17) . . . . ?
C26 C21 B1 C11 -13.3(2) . . . . ?
C22 C21 B1 C11 165.09(13) . . . . ?
C16 C11 B1 N1 -129.99(15) . . . . ?
C12 C11 B1 N1 50.30(18) . . . . ?
C16 C11 B1 C31 -14.0(2) . . . . ?
C12 C11 B1 C31 166.31(13) . . . . ?
C16 C11 B1 C21 115.26(17) . . . . ?
C12 C11 B1 C21 -64.44(18) . . . . ?
N41 C42 C43 C44 0.5(3) . . . . ?
C42 C43 C44 C45 -0.1(3) . . . . ?
C43 C44 C45 C46 -0.1(3) . . . . ?
C44 C45 C46 N41 0.0(3) . . . . ?
C45 C46 N41 C42 0.4(3) . . . . ?
C43 C42 N41 C46 -0.7(3) . . . . ?
N51 C52 C53 C54 -0.1(3) . . . . ?
C52 C53 C54 C55 0.0(3) . . . . ?
C53 C54 C55 C56 0.2(3) . . . . ?
C54 C55 C56 N51 -0.3(3) . . . . ?
C53 C52 N51 C56 0.1(3) . . . . ?
C55 C56 N51 C52 0.2(3) . . . . ?
